data_2103251
loop_
_publ_author_name
'Nassimbeni, Luigi R.'
'Su, Hong'

_publ_section_title
;
 Inclusion compounds of a diol host with xylidines: controlled
 stoichiometries
;
_journal_issue 2
_journal_name_full 'Acta Crystallographica Section B'
_journal_page_first 251
_journal_page_last 259
_journal_paper_doi 10.1107/S010876810101881X
_journal_volume 58
_journal_year 2002
_chemical_formula_moiety 'C18 H20 O2/2(C8 H11 N1)'
_chemical_formula_sum 'C34 H42 N2 O2'
_chemical_formula_weight 510.70
_chemical_melting_point '346.55K fro guest release onset temp. and 463.15K for host melting'
_chemical_name_common DHPC.2(23X)
_chemical_name_systematic
;
 1,1'-bis-(4-hydroxyphenyl)cyclohexane and 2,3-xylidine
;
_space_group_IT_number 2
_symmetry_cell_setting triclinic
_symmetry_space_group_name_Hall '-P 1'
_symmetry_space_group_name_H-M 'P -1'
_atom_sites_solution_hydrogens geom
_atom_sites_solution_primary direct
_atom_sites_solution_secondary difmap
_audit_creation_method SHELXL-97
_cell_angle_alpha 93.429(3)
_cell_angle_beta 91.100(3)
_cell_angle_gamma 106.912(3)
_cell_formula_units_Z 2
_cell_length_a 6.3593(3)
_cell_length_b 10.8368(5)
_cell_length_c 21.7366(11)
_cell_volume 1429.57(12)
_computing_cell_refinement 'DENZO-SMN (Otwinowski & Minor, 1997)'
_computing_data_collection 'COLLECT (2000)'
_computing_data_reduction 'DENZO-SMN (Otwinowski & Minor, 1997)'
_computing_publication_material 'SHELXL-97 (Sheldrick, 1997)'
_computing_structure_refinement 'SHELXL-97 (Sheldrick, 1997)'
_computing_structure_solution 'SHELXS-97 (Sheldrick, 1990)'
_diffrn_ambient_temperature 173(2)
_diffrn_measured_fraction_theta_full 0.781
_diffrn_measured_fraction_theta_max 0.781
_diffrn_measurement_device_type 'Nonius Kappa CCD diffractometer'
_diffrn_measurement_method '1\% \f scans and \w scans'
_diffrn_radiation_monochromator graphite
_diffrn_radiation_source 'fine-focus sealed tube'
_diffrn_radiation_type MoK\a
_diffrn_radiation_wavelength 0.71069
_diffrn_reflns_av_R_equivalents 0.0175
_diffrn_reflns_av_sigmaI/netI 0.0450
_diffrn_reflns_limit_h_max 7
_diffrn_reflns_limit_h_min -7
_diffrn_reflns_limit_k_max 13
_diffrn_reflns_limit_k_min -13
_diffrn_reflns_limit_l_max 22
_diffrn_reflns_limit_l_min -26
_diffrn_reflns_number 6145
_diffrn_reflns_theta_full 26.26
_diffrn_reflns_theta_max 26.26
_diffrn_reflns_theta_min 3.33
_exptl_absorpt_coefficient_mu 0.073
_exptl_absorpt_correction_T_max 0.9784
_exptl_absorpt_correction_T_min 0.9644
_exptl_absorpt_correction_type none
_exptl_crystal_colour colourless
_exptl_crystal_density_diffrn 1.186
_exptl_crystal_density_meas ?
_exptl_crystal_density_method 'not measured'
_exptl_crystal_description prism
_exptl_crystal_F_000 552
_exptl_crystal_size_max 0.50
_exptl_crystal_size_mid 0.40
_exptl_crystal_size_min 0.30
_refine_diff_density_max 0.208
_refine_diff_density_min -0.176
_refine_ls_extinction_coef 0.021(2)
_refine_ls_extinction_expression Fc^*^=kFc[1+0.001xFc^2^\l^3^/sin(2\q)]^-1/4^
_refine_ls_extinction_method SHELXL
_refine_ls_goodness_of_fit_ref 1.027
_refine_ls_hydrogen_treatment mixed
_refine_ls_matrix_type full
_refine_ls_number_parameters 371
_refine_ls_number_reflns 4517
_refine_ls_number_restraints 10
_refine_ls_restrained_S_all 1.027
_refine_ls_R_factor_all 0.0694
_refine_ls_R_factor_gt 0.0448
_refine_ls_shift/su_max 0.000
_refine_ls_shift/su_mean 0.000
_refine_ls_structure_factor_coef Fsqd
_refine_ls_weighting_details 'calc w=1/[\s^2^(Fo^2^)+(0.0553P)^2^+0.3573P] where P=(Fo^2^+2Fc^2^)/3'
_refine_ls_weighting_scheme calc
_refine_ls_wR_factor_gt 0.1069
_refine_ls_wR_factor_ref 0.1200
_reflns_number_gt 3292
_reflns_number_total 4517
_reflns_threshold_expression >2sigma(I)
_cod_data_source_file an0588.cif
_cod_data_source_block dc23x2
_cod_depositor_comments
;
The following automatic conversions were performed:
'_symmetry_cell_setting' value 'Triclinic' changed to 'triclinic'
according to '/home/saulius/struct/CIF-dictionaries/cif_core.dic'
dictionary named 'cif_core.dic' version 2.4.1 from 2010-06-29.

Automatic conversion script
Id: cif_fix_enum 1527 2010-12-29 10:47:43Z saulius 

The following automatic conversions were performed:

'_symmetry_cell_setting' value 'Triclinic' changed to 'triclinic'
according to /home/saulius/struct/CIF-dictionaries/cif_core.dic
dictionary named 'cif_core.dic' version 2.4.1 from 2010-06-29.

Automatic conversion script
Id: cif_fix_values 1715 2011-07-08 13:25:40Z adriana 

The following automatic conversions were performed:

'_exptl_crystal_density_meas' value 'N/A' was changed to '?' - the
value is perceived as not measured.

Automatic conversion script
Id: cif_fix_values 3008 2015-01-20 13:52:24Z robertas 
;
_cod_original_sg_symbol_H-M P-1
_cod_database_code 2103251

loop_
_symmetry_equiv_pos_as_xyz
'x, y, z'
'-x, -y, -z'

loop_
_atom_site_label
_atom_site_fract_x
_atom_site_fract_y
_atom_site_fract_z
_atom_site_U_iso_or_equiv
_atom_site_adp_type
_atom_site_calc_flag
_atom_site_refinement_flags
_atom_site_occupancy
_atom_site_type_symbol
O1 0.5590(2) 0.78196(12) 0.22041(6) 0.0362(3) Uani d D 1 O
O2 0.2785(2) -0.07316(12) 0.23413(6) 0.0350(4) Uani d D 1 O
C9 0.2727(3) 0.64108(17) 0.15268(9) 0.0291(4) Uani d . 1 C
H9 0.1847 0.6981 0.1575 0.035 Uiso calc R 1 H
C1 0.2387(3) 0.31170(15) 0.06770(8) 0.0242(4) Uani d . 1 C
C2 0.3900(3) 0.31687(16) 0.01209(8) 0.0269(4) Uani d . 1 C
H21 0.3952 0.3949 -0.0100 0.032 Uiso calc R 1 H
H22 0.5411 0.3255 0.0278 0.032 Uiso calc R 1 H
C10 0.4753(3) 0.67120(16) 0.18270(8) 0.0271(4) Uani d . 1 C
C12 0.5243(3) 0.47490(17) 0.13756(9) 0.0311(5) Uani d . 1 C
H12 0.6139 0.4188 0.1325 0.037 Uiso calc R 1 H
C13 0.2449(3) 0.20332(15) 0.10984(8) 0.0234(4) Uani d . 1 C
C8 0.1967(3) 0.52741(16) 0.11538(8) 0.0270(4) Uani d . 1 C
H8 0.0567 0.5086 0.0948 0.032 Uiso calc R 1 H
C7 0.3180(3) 0.44035(15) 0.10712(8) 0.0240(4) Uani d . 1 C
C16 0.2618(3) 0.01733(16) 0.19399(8) 0.0269(4) Uani d . 1 C
C15 0.4211(3) 0.05187(16) 0.15058(9) 0.0291(4) Uani d . 1 C
H15 0.5370 0.0130 0.1489 0.035 Uiso calc R 1 H
C17 0.0942(3) 0.07449(16) 0.19541(8) 0.0287(4) Uani d . 1 C
H17 -0.0167 0.0511 0.2248 0.034 Uiso calc R 1 H
C6 0.0047(3) 0.29067(16) 0.03997(9) 0.0273(4) Uani d . 1 C
H61 -0.0989 0.2839 0.0739 0.033 Uiso calc R 1 H
H62 0.0021 0.3669 0.0173 0.033 Uiso calc R 1 H
C14 0.4112(3) 0.14324(16) 0.10953(9) 0.0277(4) Uani d . 1 C
H14 0.5219 0.1658 0.0801 0.033 Uiso calc R 1 H
C5 -0.0731(3) 0.16994(17) -0.00361(9) 0.0330(5) Uani d . 1 C
H52 -0.2236 0.1611 -0.0199 0.040 Uiso calc R 1 H
H51 -0.0782 0.0928 0.0192 0.040 Uiso calc R 1 H
C18 0.0873(3) 0.16597(16) 0.15415(8) 0.0273(4) Uani d . 1 C
H18 -0.0289 0.2046 0.1561 0.033 Uiso calc R 1 H
C11 0.6028(3) 0.58784(17) 0.17472(9) 0.0326(5) Uani d . 1 C
H11 0.7440 0.6082 0.1948 0.039 Uiso calc R 1 H
C3 0.3159(3) 0.19829(17) -0.03357(9) 0.0301(4) Uani d . 1 C
H31 0.4145 0.2104 -0.0688 0.036 Uiso calc R 1 H
H32 0.3266 0.1210 -0.0131 0.036 Uiso calc R 1 H
C4 0.0805(3) 0.17675(18) -0.05710(9) 0.0350(5) Uani d . 1 C
H42 0.0319 0.0952 -0.0835 0.042 Uiso calc R 1 H
H41 0.0736 0.2484 -0.0825 0.042 Uiso calc R 1 H
N1GA 0.9441(3) 0.84666(16) 0.31320(8) 0.0356(4) Uani d D 1 N
C1GA 0.9539(3) 0.95632(17) 0.35436(9) 0.0298(5) Uani d . 1 C
C2GA 1.1155(3) 0.99578(17) 0.40176(9) 0.0309(5) Uani d . 1 C
C3GA 1.1276(3) 1.10706(18) 0.43950(9) 0.0356(5) Uani d . 1 C
C6GA 0.8077(3) 1.02710(19) 0.34425(9) 0.0364(5) Uani d . 1 C
H6GA 0.6982 0.9997 0.3119 0.044 Uiso calc R 1 H
C7GA 1.2707(3) 0.9169(2) 0.41274(10) 0.0426(5) Uani d . 1 C
H7A1 1.2059 0.8505 0.4412 0.064 Uiso calc R 1 H
H7A2 1.4106 0.9735 0.4307 0.064 Uiso calc R 1 H
H7A3 1.2965 0.8754 0.3735 0.064 Uiso calc R 1 H
C5GA 0.8221(3) 1.1376(2) 0.38140(10) 0.0423(5) Uani d . 1 C
H5GA 0.7228 1.1865 0.3745 0.051 Uiso calc R 1 H
C4GA 0.9807(3) 1.17706(19) 0.42855(10) 0.0405(5) Uani d . 1 C
H4GA 0.9894 1.2531 0.4539 0.049 Uiso calc R 1 H
C8GA 1.2955(4) 1.1506(2) 0.49204(10) 0.0486(6) Uani d . 1 C
H8A1 1.2759 1.2277 0.5142 0.073 Uiso calc R 1 H
H8A2 1.4436 1.1711 0.4758 0.073 Uiso calc R 1 H
H8A3 1.2764 1.0813 0.5203 0.073 Uiso calc R 1 H
C2GB 0.8197(4) 0.4344(2) 0.31847(10) 0.0462(6) Uani d . 1 C
C3GB 0.6093(4) 0.3884(2) 0.34114(11) 0.0478(6) Uani d . 1 C
C1GB 0.9867(4) 0.5202(2) 0.35533(11) 0.0487(6) Uani d . 1 C
C5GB 0.7379(5) 0.5069(2) 0.43806(12) 0.0637(8) Uani d . 1 C
H5GB 0.7113 0.5299 0.4794 0.076 Uiso calc R 1 H
C8GB 0.4296(4) 0.2976(2) 0.30512(12) 0.0593(7) Uani d . 1 C
H8B1 0.2967 0.2776 0.3292 0.089 Uiso calc PR 0.50 H
H8B2 0.4685 0.2180 0.2946 0.089 Uiso calc PR 0.50 H
H8B3 0.4023 0.3360 0.2672 0.089 Uiso calc PR 0.50 H
H8B4 0.4816 0.2768 0.2648 0.089 Uiso calc PR 0.50 H
H8B5 0.3099 0.3364 0.2994 0.089 Uiso calc PR 0.50 H
H8B6 0.3760 0.2184 0.3269 0.089 Uiso calc PR 0.50 H
C4GB 0.5705(4) 0.4266(2) 0.40135(11) 0.0542(6) Uani d . 1 C
H6GB 0.4272 0.3967 0.4169 0.065 Uiso calc R 1 H
N1GB 1.2056(5) 0.5777(3) 0.33197(15) 0.0827(8) Uani d D 1 N
C6GB 0.9450(5) 0.5546(2) 0.41538(12) 0.0592(7) Uani d . 1 C
H4GB 1.0597 0.6114 0.4410 0.071 Uiso calc R 1 H
C7GB 0.8717(5) 0.3866(3) 0.25551(11) 0.0722(8) Uani d . 1 C
H7B1 0.9540 0.3238 0.2601 0.108 Uiso calc R 1 H
H7B2 0.9605 0.4597 0.2340 0.108 Uiso calc R 1 H
H7B3 0.7344 0.3452 0.2316 0.108 Uiso calc R 1 H
H1A1 0.979(3) 0.7826(17) 0.3352(10) 0.056(7) Uiso d D 1 H
H1 0.455(3) 0.8326(19) 0.2250(11) 0.062(7) Uiso d D 1 H
H1A2 0.806(3) 0.816(2) 0.2903(9) 0.057(7) Uiso d D 1 H
H2 0.152(3) -0.098(2) 0.2607(11) 0.087(9) Uiso d D 1 H
H1B1 1.327(6) 0.618(4) 0.3634(17) 0.18(2) Uiso d D 1 H
H1B2 1.251(6) 0.508(3) 0.3081(16) 0.135(14) Uiso d D 1 H

loop_
_atom_site_aniso_label
_atom_site_aniso_U_11
_atom_site_aniso_U_22
_atom_site_aniso_U_33
_atom_site_aniso_U_12
_atom_site_aniso_U_13
_atom_site_aniso_U_23
O1 0.0357(8) 0.0294(7) 0.0430(9) 0.0117(6) -0.0089(7) -0.0085(6)
O2 0.0456(8) 0.0354(7) 0.0313(8) 0.0215(6) 0.0064(7) 0.0097(6)
C9 0.0289(10) 0.0270(9) 0.0345(11) 0.0132(8) -0.0010(9) 0.0011(9)
C1 0.0217(9) 0.0213(8) 0.0277(10) 0.0037(7) -0.0005(8) 0.0006(8)
C2 0.0258(9) 0.0247(9) 0.0292(11) 0.0053(8) 0.0004(8) 0.0049(8)
C10 0.0292(10) 0.0227(9) 0.0275(11) 0.0053(8) -0.0013(8) -0.0005(8)
C12 0.0284(10) 0.0278(10) 0.0395(12) 0.0130(8) -0.0039(9) -0.0018(9)
C13 0.0227(9) 0.0218(8) 0.0245(10) 0.0056(7) -0.0020(8) -0.0023(7)
C8 0.0229(9) 0.0277(9) 0.0301(11) 0.0074(8) -0.0038(8) 0.0006(8)
C7 0.0229(9) 0.0233(9) 0.0256(10) 0.0059(8) 0.0015(8) 0.0046(8)
C16 0.0350(10) 0.0231(9) 0.0230(10) 0.0098(8) -0.0011(8) 0.0003(8)
C15 0.0276(10) 0.0281(9) 0.0332(11) 0.0114(8) 0.0002(9) 0.0002(8)
C17 0.0330(10) 0.0302(10) 0.0246(10) 0.0117(8) 0.0076(8) 0.0017(8)
C6 0.0249(9) 0.0251(9) 0.0313(11) 0.0060(8) -0.0015(8) 0.0042(8)
C14 0.0248(9) 0.0276(9) 0.0300(11) 0.0060(8) 0.0048(8) 0.0042(8)
C5 0.0261(10) 0.0301(10) 0.0387(12) 0.0029(8) -0.0088(9) -0.0007(9)
C18 0.0294(10) 0.0290(9) 0.0263(10) 0.0134(8) 0.0023(8) -0.0003(8)
C11 0.0268(10) 0.0318(10) 0.0387(12) 0.0097(8) -0.0087(9) -0.0031(9)
C3 0.0319(10) 0.0297(10) 0.0262(11) 0.0052(8) 0.0025(8) 0.0015(8)
C4 0.0386(11) 0.0321(10) 0.0312(11) 0.0071(9) -0.0056(9) -0.0033(9)
N1GA 0.0395(10) 0.0344(9) 0.0335(10) 0.0114(8) -0.0018(9) 0.0043(8)
C1GA 0.0311(10) 0.0325(10) 0.0260(11) 0.0082(9) 0.0058(9) 0.0078(8)
C2GA 0.0307(10) 0.0330(10) 0.0284(11) 0.0071(9) 0.0030(9) 0.0085(9)
C3GA 0.0381(11) 0.0352(11) 0.0305(12) 0.0046(9) 0.0058(9) 0.0088(9)
C6GA 0.0342(11) 0.0453(12) 0.0317(12) 0.0136(9) 0.0019(9) 0.0085(10)
C7GA 0.0367(11) 0.0459(12) 0.0450(13) 0.0116(10) -0.0023(10) 0.0052(10)
C5GA 0.0445(12) 0.0455(12) 0.0450(14) 0.0234(10) 0.0085(11) 0.0125(11)
C4GA 0.0495(13) 0.0355(11) 0.0368(13) 0.0122(10) 0.0081(11) 0.0030(10)
C8GA 0.0515(14) 0.0495(13) 0.0385(13) 0.0054(11) -0.0041(11) 0.0018(11)
C2GB 0.0786(17) 0.0407(12) 0.0325(13) 0.0369(12) 0.0049(12) 0.0075(10)
C3GB 0.0718(16) 0.0379(12) 0.0391(13) 0.0253(12) -0.0058(12) 0.0013(10)
C1GB 0.0678(16) 0.0347(11) 0.0498(15) 0.0227(12) 0.0110(13) 0.0098(11)
C5GB 0.095(2) 0.0474(14) 0.0395(14) 0.0066(14) 0.0189(15) -0.0055(12)
C8GB 0.0668(16) 0.0518(14) 0.0579(17) 0.0180(13) -0.0234(14) -0.0035(13)
C4GB 0.0693(16) 0.0439(13) 0.0461(15) 0.0111(12) 0.0102(13) 0.0023(11)
N1GB 0.0751(17) 0.0716(16) 0.108(2) 0.0284(14) 0.0258(17) 0.0164(16)
C6GB 0.0830(18) 0.0391(12) 0.0488(15) 0.0092(13) -0.0001(14) -0.0052(11)
C7GB 0.114(2) 0.0894(19) 0.0383(15) 0.0692(18) 0.0037(15) 0.0021(14)

loop_
_atom_type_symbol
_atom_type_description
_atom_type_scat_dispersion_real
_atom_type_scat_dispersion_imag
_atom_type_scat_source
C C 0.0033 0.0016 'International Tables Vol C Tables 4.2.6.8 and 6.1.1.4'
H H 0.0000 0.0000 'International Tables Vol C Tables 4.2.6.8 and 6.1.1.4'
N N 0.0061 0.0033 'International Tables Vol C Tables 4.2.6.8 and 6.1.1.4'
O O 0.0106 0.0060 'International Tables Vol C Tables 4.2.6.8 and 6.1.1.4'

loop_
_geom_angle_atom_site_label_1
_geom_angle_atom_site_label_2
_geom_angle_atom_site_label_3
_geom_angle
C10 O1 H1 112.3(14)
C16 O2 H2 112.5(15)
C10 C9 C8 120.09(16)
C10 C9 H9 120.0
C8 C9 H9 120.0
C7 C1 C13 107.24(14)
C7 C1 C6 111.11(14)
C13 C1 C6 110.99(13)
C7 C1 C2 109.00(12)
C13 C1 C2 112.39(13)
C6 C1 C2 106.13(14)
C3 C2 C1 113.84(13)
C3 C2 H21 108.8
C1 C2 H21 108.8
C3 C2 H22 108.8
C1 C2 H22 108.8
H21 C2 H22 107.7
C9 C10 O1 122.75(16)
C9 C10 C11 119.29(16)
O1 C10 C11 117.96(16)
C11 C12 C7 122.35(16)
C11 C12 H12 118.8
C7 C12 H12 118.8
C14 C13 C18 115.95(16)
C14 C13 C1 123.50(14)
C18 C13 C1 120.41(15)
C7 C8 C9 122.30(17)
C7 C8 H8 118.8
C9 C8 H8 118.8
C8 C7 C12 116.08(16)
C8 C7 C1 124.31(16)
C12 C7 C1 119.61(15)
O2 C16 C17 122.85(15)
O2 C16 C15 118.03(15)
C17 C16 C15 119.12(16)
C16 C15 C14 119.90(16)
C16 C15 H15 120.1
C14 C15 H15 120.1
C16 C17 C18 120.21(15)
C16 C17 H17 119.9
C18 C17 H17 119.9
C5 C6 C1 112.89(14)
C5 C6 H61 109.0
C1 C6 H61 109.0
C5 C6 H62 109.0
C1 C6 H62 109.0
H61 C6 H62 107.8
C15 C14 C13 122.51(15)
C15 C14 H14 118.7
C13 C14 H14 118.7
C6 C5 C4 110.84(14)
C6 C5 H52 109.5
C4 C5 H52 109.5
C6 C5 H51 109.5
C4 C5 H51 109.5
H52 C5 H51 108.1
C17 C18 C13 122.31(16)
C17 C18 H18 118.8
C13 C18 H18 118.8
C12 C11 C10 119.87(17)
C12 C11 H11 120.1
C10 C11 H11 120.1
C4 C3 C2 111.08(15)
C4 C3 H31 109.4
C2 C3 H31 109.4
C4 C3 H32 109.4
C2 C3 H32 109.4
H31 C3 H32 108.0
C3 C4 C5 110.84(16)
C3 C4 H42 109.5
C5 C4 H42 109.5
C3 C4 H41 109.5
C5 C4 H41 109.5
H42 C4 H41 108.1
C1GA N1GA H1A1 109.5(14)
C1GA N1GA H1A2 112.2(13)
H1A1 N1GA H1A2 113.3(19)
C6GA C1GA C2GA 120.57(18)
C6GA C1GA N1GA 118.77(19)
C2GA C1GA N1GA 120.56(17)
C1GA C2GA C3GA 119.29(18)
C1GA C2GA C7GA 119.94(17)
C3GA C2GA C7GA 120.75(19)
C4GA C3GA C2GA 119.4(2)
C4GA C3GA C8GA 119.81(19)
C2GA C3GA C8GA 120.82(19)
C5GA C6GA C1GA 119.8(2)
C5GA C6GA H6GA 120.1
C1GA C6GA H6GA 120.1
C2GA C7GA H7A1 109.5
C2GA C7GA H7A2 109.5
H7A1 C7GA H7A2 109.5
C2GA C7GA H7A3 109.5
H7A1 C7GA H7A3 109.5
H7A2 C7GA H7A3 109.5
C4GA C5GA C6GA 120.1(2)
C4GA C5GA H5GA 120.0
C6GA C5GA H5GA 120.0
C5GA C4GA C3GA 120.91(19)
C5GA C4GA H4GA 119.5
C3GA C4GA H4GA 119.5
C3GA C8GA H8A1 109.5
C3GA C8GA H8A2 109.5
H8A1 C8GA H8A2 109.5
C3GA C8GA H8A3 109.5
H8A1 C8GA H8A3 109.5
H8A2 C8GA H8A3 109.5
C1GB C2GB C3GB 119.8(2)
C1GB C2GB C7GB 119.4(2)
C3GB C2GB C7GB 120.7(2)
C2GB C3GB C4GB 119.4(2)
C2GB C3GB C8GB 122.3(2)
C4GB C3GB C8GB 118.3(2)
C6GB C1GB C2GB 119.6(2)
C6GB C1GB N1GB 118.7(3)
C2GB C1GB N1GB 121.6(2)
C4GB C5GB C6GB 120.4(2)
C4GB C5GB H5GB 119.8
C6GB C5GB H5GB 119.8
C3GB C8GB H8B1 109.5
C3GB C8GB H8B2 109.5
H8B1 C8GB H8B2 109.5
C3GB C8GB H8B3 109.5
H8B1 C8GB H8B3 109.5
H8B2 C8GB H8B3 109.5
C3GB C8GB H8B4 109.5
H8B1 C8GB H8B4 141.1
H8B2 C8GB H8B4 56.3
H8B3 C8GB H8B4 56.3
C3GB C8GB H8B5 109.5
H8B1 C8GB H8B5 56.3
H8B2 C8GB H8B5 141.1
H8B3 C8GB H8B5 56.3
H8B4 C8GB H8B5 109.5
C3GB C8GB H8B6 109.5
H8B1 C8GB H8B6 56.3
H8B2 C8GB H8B6 56.3
H8B3 C8GB H8B6 141.1
H8B4 C8GB H8B6 109.5
H8B5 C8GB H8B6 109.5
C5GB C4GB C3GB 120.3(2)
C5GB C4GB H6GB 119.8
C3GB C4GB H6GB 119.8
C1GB N1GB H1B1 117(3)
C1GB N1GB H1B2 108(2)
H1B1 N1GB H1B2 106(3)
C5GB C6GB C1GB 120.3(2)
C5GB C6GB H4GB 119.8
C1GB C6GB H4GB 119.8
C2GB C7GB H7B1 109.5
C2GB C7GB H7B2 109.5
H7B1 C7GB H7B2 109.5
C2GB C7GB H7B3 109.5
H7B1 C7GB H7B3 109.5
H7B2 C7GB H7B3 109.5

loop_
_geom_bond_atom_site_label_1
_geom_bond_atom_site_label_2
_geom_bond_distance
O1 C10 1.375(2)
O1 H1 0.980(13)
O2 C16 1.376(2)
O2 H2 0.983(13)
C9 C10 1.374(3)
C9 C8 1.388(2)
C9 H9 0.9500
C1 C7 1.537(2)
C1 C13 1.541(2)
C1 C6 1.544(2)
C1 C2 1.553(2)
C2 C3 1.528(2)
C2 H21 0.9900
C2 H22 0.9900
C10 C11 1.384(2)
C12 C11 1.382(3)
C12 C7 1.397(2)
C12 H12 0.9500
C13 C14 1.393(2)
C13 C18 1.394(2)
C8 C7 1.388(2)
C8 H8 0.9500
C16 C17 1.379(2)
C16 C15 1.384(2)
C15 C14 1.386(2)
C15 H15 0.9500
C17 C18 1.385(2)
C17 H17 0.9500
C6 C5 1.520(3)
C6 H61 0.9900
C6 H62 0.9900
C14 H14 0.9500
C5 C4 1.524(3)
C5 H52 0.9900
C5 H51 0.9900
C18 H18 0.9500
C11 H11 0.9500
C3 C4 1.520(3)
C3 H31 0.9900
C3 H32 0.9900
C4 H42 0.9900
C4 H41 0.9900
N1GA C1GA 1.430(2)
N1GA H1A1 0.941(14)
N1GA H1A2 0.958(13)
C1GA C6GA 1.388(3)
C1GA C2GA 1.397(3)
C2GA C3GA 1.399(3)
C2GA C7GA 1.506(3)
C3GA C4GA 1.389(3)
C3GA C8GA 1.504(3)
C6GA C5GA 1.383(3)
C6GA H6GA 0.9500
C7GA H7A1 0.9800
C7GA H7A2 0.9800
C7GA H7A3 0.9800
C5GA C4GA 1.381(3)
C5GA H5GA 0.9500
C4GA H4GA 0.9500
C8GA H8A1 0.9800
C8GA H8A2 0.9800
C8GA H8A3 0.9800
C2GB C1GB 1.392(3)
C2GB C3GB 1.396(3)
C2GB C7GB 1.511(3)
C3GB C4GB 1.397(3)
C3GB C8GB 1.451(3)
C1GB C6GB 1.388(3)
C1GB N1GB 1.464(3)
C5GB C4GB 1.368(4)
C5GB C6GB 1.380(3)
C5GB H5GB 0.9500
C8GB H8B1 0.9800
C8GB H8B2 0.9800
C8GB H8B3 0.9800
C8GB H8B4 0.9800
C8GB H8B5 0.9800
C8GB H8B6 0.9800
C4GB H6GB 0.9500
N1GB H1B1 1.002(19)
N1GB H1B2 1.007(18)
C6GB H4GB 0.9500
C7GB H7B1 0.9800
C7GB H7B2 0.9800
C7GB H7B3 0.9800

loop_
_geom_hbond_atom_site_label_D
_geom_hbond_atom_site_label_H
_geom_hbond_atom_site_label_A
_geom_hbond_site_symmetry_A
_geom_hbond_distance_DH
_geom_hbond_distance_HA
_geom_hbond_distance_DA
_geom_hbond_angle_DHA
O1 H1 O2 1_565 0.980(13) 1.728(13) 2.7071(17) 178(2)
O2 H2 N1GA 1_445 0.983(13) 1.756(13) 2.7341(19) 172(2)
N1GA H1A2 O1 . 0.958(13) 2.104(14) 3.033(2) 163.0(19)
N1GA H1A1 N1GB . 0.941(14) 2.975(14) 3.789(3) 145.5(16)

loop_
_geom_torsion_atom_site_label_1
_geom_torsion_atom_site_label_2
_geom_torsion_atom_site_label_3
_geom_torsion_atom_site_label_4
_geom_torsion
C7 C1 C2 C3 -175.17(15)
C13 C1 C2 C3 66.1(2)
C6 C1 C2 C3 -55.42(18)
C8 C9 C10 O1 -179.72(15)
C8 C9 C10 C11 0.7(3)
C7 C1 C13 C14 -101.73(19)
C6 C1 C13 C14 136.73(17)
C2 C1 C13 C14 18.0(2)
C7 C1 C13 C18 73.86(19)
C6 C1 C13 C18 -47.7(2)
C2 C1 C13 C18 -166.36(16)
C10 C9 C8 C7 0.4(3)
C9 C8 C7 C12 -1.3(2)
C9 C8 C7 C1 178.36(16)
C11 C12 C7 C8 1.1(3)
C11 C12 C7 C1 -178.56(16)
C13 C1 C7 C8 -122.90(17)
C6 C1 C7 C8 -1.4(2)
C2 C1 C7 C8 115.18(18)
C13 C1 C7 C12 56.76(19)
C6 C1 C7 C12 178.22(15)
C2 C1 C7 C12 -65.2(2)
O2 C16 C15 C14 -179.59(16)
C17 C16 C15 C14 0.3(3)
O2 C16 C17 C18 179.38(17)
C15 C16 C17 C18 -0.5(3)
C7 C1 C6 C5 175.28(14)
C13 C1 C6 C5 -65.47(18)
C2 C1 C6 C5 56.92(17)
C16 C15 C14 C13 0.0(3)
C18 C13 C14 C15 -0.1(3)
C1 C13 C14 C15 175.71(16)
C1 C6 C5 C4 -59.3(2)
C16 C17 C18 C13 0.4(3)
C14 C13 C18 C17 -0.1(3)
C1 C13 C18 C17 -176.07(16)
C7 C12 C11 C10 0.0(3)
C9 C10 C11 C12 -0.9(3)
O1 C10 C11 C12 179.52(16)
C1 C2 C3 C4 55.9(2)
C2 C3 C4 C5 -53.96(19)
C6 C5 C4 C3 55.8(2)
C6GA C1GA C2GA C3GA 0.6(2)
N1GA C1GA C2GA C3GA 176.98(15)
C6GA C1GA C2GA C7GA 179.10(16)
N1GA C1GA C2GA C7GA -4.5(2)
C1GA C2GA C3GA C4GA -0.9(2)
C7GA C2GA C3GA C4GA -179.38(16)
C1GA C2GA C3GA C8GA 178.37(17)
C7GA C2GA C3GA C8GA -0.1(3)
C2GA C1GA C6GA C5GA 0.0(3)
N1GA C1GA C6GA C5GA -176.45(15)
C1GA C6GA C5GA C4GA -0.3(3)
C6GA C5GA C4GA C3GA 0.0(3)
C2GA C3GA C4GA C5GA 0.6(3)
C8GA C3GA C4GA C5GA -178.67(18)
C1GB C2GB C3GB C4GB -1.7(3)
C7GB C2GB C3GB C4GB 175.0(2)
C1GB C2GB C3GB C8GB -179.2(2)
C7GB C2GB C3GB C8GB -2.5(3)
C3GB C2GB C1GB C6GB 3.0(3)
C7GB C2GB C1GB C6GB -173.8(2)
C3GB C2GB C1GB N1GB -175.7(2)
C7GB C2GB C1GB N1GB 7.5(3)
C6GB C5GB C4GB C3GB 2.3(4)
C2GB C3GB C4GB C5GB -1.0(3)
C8GB C3GB C4GB C5GB 176.7(2)
C4GB C5GB C6GB C1GB -1.0(4)
C2GB C1GB C6GB C5GB -1.7(4)
N1GB C1GB C6GB C5GB 177.1(2)
